data_7104638
loop_
_publ_author_name
'Livage, Carine'
'Guillou, Nathalie'
'Rabu, Pierre'
'Pattison, Philip'
'Marrot, J\'er\^ome'
'F\'erey, G\'erard'

_publ_section_title
;
 Bulk homochirality of a 3-D inorganic framework: ligand control of
 inorganic network chirality.
;
_journal_issue 30
_journal_name_full 'Chemical communications (Cambridge, England)'
_journal_page_first 4551
_journal_page_last 4553
_journal_paper_doi 10.1039/b904622d
_journal_volume 34
_journal_year 2009
_chemical_absolute_configuration '80% right 20% left'
_chemical_formula_moiety 'C30 H52 Co5 O26'
_chemical_formula_sum 'C30 H52 Co5 O26'
_chemical_formula_weight 1123.37
_chemical_name_common 'Diaqua penta 2-methylglutarate cobalt (ii) hydrate'
_chemical_name_systematic
;
Diaqua penta 2-methylglutarate cobalt (II) hydrate
;
_space_group_IT_number 213
_symmetry_cell_setting cubic
_symmetry_space_group_name_Hall 'P 4bd 2ab 3'
_symmetry_space_group_name_H-M 'P 41 3 2'
_atom_sites_solution_hydrogens geom
_atom_sites_solution_primary direct
_atom_sites_solution_secondary difmap
_audit_creation_method SHELXL-97
_cell_angle_alpha 90.00
_cell_angle_beta 90.00
_cell_angle_gamma 90.00
_cell_formula_units_Z 4
_cell_length_a 16.6130(1)
_cell_length_b 16.6130(1)
_cell_length_c 16.6130(1)
_cell_measurement_reflns_used 1561
_cell_measurement_temperature 120(2)
_cell_measurement_theta_max 25.87
_cell_measurement_theta_min 1.71
_cell_volume 4585.05(5)
_computing_data_reduction 'CrysAlis software package'
_computing_molecular_graphics 'Bruker SHELXTL'
_computing_publication_material 'Bruker SHELXTL'
_computing_structure_refinement 'SHELXL-97 (Sheldrick, 1997)'
_computing_structure_solution SIR-92
_diffrn_ambient_temperature 120(2)
_diffrn_measured_fraction_theta_full 0.994
_diffrn_measured_fraction_theta_max 0.994
_diffrn_measurement_device_type MAR345
_diffrn_radiation_monochromator Si(111)
_diffrn_radiation_source 'BM01 at ESFR, Grenoble France'
_diffrn_radiation_type synchrotron
_diffrn_radiation_wavelength 0.70000
_diffrn_reflns_av_R_equivalents 0.0352
_diffrn_reflns_av_sigmaI/netI 0.0146
_diffrn_reflns_limit_h_max 16
_diffrn_reflns_limit_h_min -20
_diffrn_reflns_limit_k_max 20
_diffrn_reflns_limit_k_min -20
_diffrn_reflns_limit_l_max 19
_diffrn_reflns_limit_l_min -19
_diffrn_reflns_number 21639
_diffrn_reflns_theta_full 25.87
_diffrn_reflns_theta_max 25.87
_diffrn_reflns_theta_min 1.71
_exptl_absorpt_coefficient_mu 1.856
_exptl_absorpt_correction_T_max 0.9817
_exptl_absorpt_correction_T_min 0.9817
_exptl_absorpt_correction_type multi-scan
_exptl_absorpt_process_details 'SADABS (Sheldrick, V2.10)'
_exptl_crystal_colour pink
_exptl_crystal_density_diffrn 1.627
_exptl_crystal_density_meas ?
_exptl_crystal_density_method .
_exptl_crystal_description polyhedral
_exptl_crystal_F_000 2300
_exptl_crystal_size_max 0.01
_exptl_crystal_size_mid 0.01
_exptl_crystal_size_min 0.01
_refine_diff_density_max 0.611
_refine_diff_density_min -0.407
_refine_diff_density_rms 0.110
_refine_ls_abs_structure_details 'Flack H D (1983), Acta Cryst. A39, 876-881'
_refine_ls_abs_structure_Flack 0.20(5)
_refine_ls_extinction_method none
_refine_ls_goodness_of_fit_ref 1.184
_refine_ls_hydrogen_treatment constr
_refine_ls_matrix_type full
_refine_ls_number_parameters 123
_refine_ls_number_reflns 1561
_refine_ls_number_restraints 0
_refine_ls_restrained_S_all 1.184
_refine_ls_R_factor_all 0.0378
_refine_ls_R_factor_gt 0.0369
_refine_ls_shift/su_max 0.000
_refine_ls_shift/su_mean 0.000
_refine_ls_structure_factor_coef Fsqd
_refine_ls_weighting_details 'calc w=1/[\s^2^(Fo^2^)+(0.0650P)^2^+12.7165P] where P=(Fo^2^+2Fc^2^)/3'
_refine_ls_weighting_scheme calc
_refine_ls_wR_factor_gt 0.1186
_refine_ls_wR_factor_ref 0.1240
_reflns_number_gt 1557
_reflns_number_total 1561
_reflns_threshold_expression >2sigma(I)
_cod_data_source_file b904622d.txt
_cod_data_source_block 2
_cod_original_sg_symbol_H-M P4(1)32
_cod_database_code 7104638

loop_
_symmetry_equiv_pos_as_xyz
'x, y, z'
'-x+1/2, -y, z+1/2'
'x+1/2, -y+1/2, -z'
'-x, y+1/2, -z+1/2'
'z, x, y'
'y, z, x'
'-z+1/2, -x, y+1/2'
'-y, z+1/2, -x+1/2'
'z+1/2, -x+1/2, -y'
'-y+1/2, -z, x+1/2'
'-z, x+1/2, -y+1/2'
'y+1/2, -z+1/2, -x'
'-y+3/4, -x+3/4, -z+3/4'
'y+3/4, x+1/4, -z+1/4'
'y+1/4, -x+1/4, z+3/4'
'-y+1/4, x+3/4, z+1/4'
'-x+3/4, -z+3/4, -y+3/4'
'-z+3/4, -y+3/4, -x+3/4'
'x+3/4, z+1/4, -y+1/4'
'-z+1/4, y+3/4, x+1/4'
'x+1/4, -z+1/4, y+3/4'
'z+3/4, y+1/4, -x+1/4'
'-x+1/4, z+3/4, y+1/4'
'z+1/4, -y+1/4, x+3/4'

loop_
_atom_site_label
_atom_site_type_symbol
_atom_site_fract_x
_atom_site_fract_y
_atom_site_fract_z
_atom_site_U_iso_or_equiv
_atom_site_adp_type
_atom_site_occupancy
_atom_site_symmetry_multiplicity
_atom_site_calc_flag
_atom_site_refinement_flags
_atom_site_disorder_assembly
_atom_site_disorder_group
Co1 Co 0.19647(3) 0.19647(3) 0.19647(3) 0.0143(3) Uani 1 3 d S . .
Co2 Co 0.32441(4) 0.1250 0.07441(4) 0.0159(2) Uani 1 2 d S . .
O1 O 0.21110(17) 0.18436(18) 0.07028(18) 0.0175(6) Uani 1 1 d . . .
O2 O 0.1229(2) 0.2744(2) 0.02424(19) 0.0233(7) Uani 1 1 d . . .
O3 O 0.18267(19) 0.18752(18) 0.32056(18) 0.0204(6) Uani 1 1 d . . .
O4 O 0.2706(3) 0.2693(4) 0.3696(4) 0.0352(13) Uani 0.67 1 d P . .
C1 C 0.1768(3) 0.2229(3) 0.0135(2) 0.0171(8) Uani 1 1 d . . .
C2 C 0.1977(3) 0.2020(3) -0.0721(3) 0.0241(9) Uani 1 1 d . . .
H2 H 0.2558 0.1926 -0.0761 0.029 Uiso 1 1 calc R . .
C3 C 0.1524(3) 0.1250 -0.0976(3) 0.0270(15) Uani 1 2 d S . .
H3A H 0.1608 0.1166 -0.1547 0.032 Uiso 0.50 1 calc PR . .
H3B H 0.0953 0.1334 -0.0892 0.032 Uiso 0.50 1 calc PR . .
C4 C 0.1742(7) 0.2711(7) -0.1289(6) 0.037(3) Uani 0.50 1 d P . .
H4A H 0.1168 0.2781 -0.1279 0.055 Uiso 0.50 1 calc PR . .
H4B H 0.1911 0.2584 -0.1827 0.055 Uiso 0.50 1 calc PR . .
H4C H 0.1999 0.3198 -0.1116 0.055 Uiso 0.50 1 calc PR . .
C5 C 0.2032(9) 0.2381(8) 0.3705(6) 0.078(5) Uani 0.67 1 d P . .
C6 C 0.2043(6) 0.2145(4) 0.4599(4) 0.059(3) Uani 0.67 1 d P . .
H6 H 0.2051 0.1557 0.4650 0.070 Uiso 0.67 1 calc PR . .
C7 C 0.1250(6) 0.2487(4) 0.4987(4) 0.057(4) Uani 0.67 2 d SPR . .
H7A H 0.1231 0.3064 0.4898 0.069 Uiso 0.33 1 calc PR . .
H7B H 0.1269 0.2398 0.5564 0.069 Uiso 0.33 1 calc PR . .
C8 C 0.2703(6) 0.2481(4) 0.5027(4) 0.077(8) Uani 0.33 1 d PR . .
H8A H 0.3188 0.2404 0.4723 0.116 Uiso 0.33 1 calc PR . .
H8B H 0.2754 0.2219 0.5540 0.116 Uiso 0.33 1 calc PR . .
H8C H 0.2614 0.3046 0.5107 0.116 Uiso 0.33 1 calc PR . .
OW1 O 0.2007(6) 0.3159(4) 0.3494(4) 0.071(6) Uani 0.33 1 d PR . .
OW2 O 0.3807(6) 0.4478(4) 0.6607(4) 0.077(12) Uani 0.17 1 d PR . .
OW3 O 0.3456(6) 0.3507(4) 0.4320(4) 0.119(18) Uiso 0.17 1 d PR . .

loop_
_atom_site_aniso_label
_atom_site_aniso_U_11
_atom_site_aniso_U_22
_atom_site_aniso_U_33
_atom_site_aniso_U_23
_atom_site_aniso_U_13
_atom_site_aniso_U_12
Co1 0.0143(3) 0.0143(3) 0.0143(3) 0.0016(2) 0.0016(2) 0.0016(2)
Co2 0.0153(3) 0.0172(4) 0.0153(3) 0.0001(2) 0.0040(3) -0.0001(2)
O1 0.0163(14) 0.0206(15) 0.0157(14) 0.0034(12) 0.0020(11) 0.0045(12)
O2 0.0235(16) 0.0264(17) 0.0200(16) -0.0008(12) 0.0001(13) 0.0081(13)
O3 0.0240(16) 0.0217(15) 0.0154(14) -0.0017(12) 0.0008(12) -0.0018(13)
O4 0.031(3) 0.032(3) 0.043(3) -0.020(3) -0.006(3) -0.013(2)
C1 0.0148(19) 0.021(2) 0.016(2) -0.0003(16) 0.0024(15) 0.0018(15)
C2 0.023(2) 0.035(3) 0.0140(19) 0.0008(18) 0.0028(17) 0.0100(17)
C3 0.0204(18) 0.040(4) 0.0204(18) -0.008(2) -0.006(2) 0.008(2)
C4 0.031(5) 0.057(7) 0.023(5) 0.015(5) 0.012(4) 0.016(5)
C5 0.123(12) 0.082(8) 0.030(5) -0.022(5) 0.021(6) -0.078(9)
C6 0.093(9) 0.061(7) 0.022(4) -0.010(4) 0.005(5) -0.027(6)
C7 0.110(13) 0.031(4) 0.031(4) -0.010(5) -0.002(6) 0.002(6)
C8 0.081(18) 0.10(2) 0.052(13) -0.010(13) -0.034(13) -0.044(16)
OW1 0.142(17) 0.021(6) 0.051(8) -0.011(6) 0.049(9) -0.040(8)
OW2 0.036(15) 0.09(2) 0.11(3) 0.07(2) -0.019(17) -0.013(16)

loop_
_atom_type_symbol
_atom_type_description
_atom_type_scat_dispersion_real
_atom_type_scat_dispersion_imag
_atom_type_scat_source
C C 0.0033 0.0016 'International Tables Vol C Tables 4.2.6.8 and 6.1.1.4'
H H 0.0000 0.0000 'International Tables Vol C Tables 4.2.6.8 and 6.1.1.4'
O O 0.0106 0.0060 'International Tables Vol C Tables 4.2.6.8 and 6.1.1.4'
Co Co 0.3494 0.9721 'International Tables Vol C Tables 4.2.6.8 and 6.1.1.4'

loop_
_geom_angle_atom_site_label_1
_geom_angle_atom_site_label_2
_geom_angle_atom_site_label_3
_geom_angle
_geom_angle_site_symmetry_1
_geom_angle_site_symmetry_3
_geom_angle_publ_flag
O3 Co1 O3 99.93(11) 6 . ?
O3 Co1 O3 99.93(11) 6 5 ?
O3 Co1 O3 99.93(11) . 5 ?
O3 Co1 O1 78.77(11) 6 5 ?
O3 Co1 O1 89.61(12) . 5 ?
O3 Co1 O1 170.45(12) 5 5 ?
O3 Co1 O1 170.45(12) 6 6 ?
O3 Co1 O1 78.77(11) . 6 ?
O3 Co1 O1 89.61(12) 5 6 ?
O1 Co1 O1 91.74(12) 5 6 ?
O3 Co1 O1 89.61(12) 6 . ?
O3 Co1 O1 170.45(12) . . ?
O3 Co1 O1 78.77(11) 5 . ?
O1 Co1 O1 91.74(12) 5 . ?
O1 Co1 O1 91.74(12) 6 . ?
O2 Co2 O2 179.0(2) 21_554 6 ?
O2 Co2 O3 90.12(13) 21_554 5 ?
O2 Co2 O3 90.47(14) 6 5 ?
O2 Co2 O3 90.47(14) 21_554 15_554 ?
O2 Co2 O3 90.12(13) 6 15_554 ?
O3 Co2 O3 105.07(16) 5 15_554 ?
O2 Co2 O1 91.89(13) 21_554 24_554 ?
O2 Co2 O1 87.49(13) 6 24_554 ?
O3 Co2 O1 176.36(12) 5 24_554 ?
O3 Co2 O1 77.95(11) 15_554 24_554 ?
O2 Co2 O1 87.49(13) 21_554 . ?
O2 Co2 O1 91.89(13) 6 . ?
O3 Co2 O1 77.95(11) 5 . ?
O3 Co2 O1 176.36(12) 15_554 . ?
O1 Co2 O1 99.09(16) 24_554 . ?
C1 O1 Co1 129.3(3) . . ?
C1 O1 Co2 130.8(3) . . ?
Co1 O1 Co2 96.52(12) . . ?
C1 O2 Co2 132.9(3) . 5 ?
C5 O3 Co1 126.1(6) . . ?
C5 O3 Co2 135.6(6) . 6 ?
Co1 O3 Co2 98.27(13) . 6 ?
C5 O4 OW1 59.7(9) . . ?
O2 C1 O1 123.9(4) . . ?
O2 C1 C2 117.3(4) . . ?
O1 C1 C2 118.7(4) . . ?
C1 C2 C4 110.5(5) . . ?
C1 C2 C3 109.7(3) . . ?
C4 C2 C3 109.1(6) . . ?
C1 C2 H2 109.2 . . ?
C4 C2 H2 109.2 . . ?
C3 C2 H2 109.2 . . ?
C2 C3 C2 114.9(5) . 24_554 ?
C2 C3 H3A 108.5 . . ?
C2 C3 H3A 108.5 24_554 . ?
C2 C3 H3B 108.5 . . ?
C2 C3 H3B 108.5 24_554 . ?
H3A C3 H3B 107.5 . . ?
C2 C4 H4A 109.5 . . ?
C2 C4 H4B 109.5 . . ?
H4A C4 H4B 109.5 . . ?
C2 C4 H4C 109.5 . . ?
H4A C4 H4C 109.5 . . ?
H4B C4 H4C 109.5 . . ?
O3 C5 O4 122.1(11) . . ?
O3 C5 OW1 118.3(11) . . ?
O4 C5 OW1 67.7(7) . . ?
O3 C5 C6 118.8(9) . . ?
O4 C5 C6 96.2(10) . . ?
OW1 C5 C6 119.9(8) . . ?
C8 C6 C5 113.1(5) . . ?
C8 C6 C7 107.5 . . ?
C5 C6 C7 107.2(7) . . ?
C8 C6 H6 109.7 . . ?
C5 C6 H6 109.7 . . ?
C7 C6 H6 109.7 . . ?
C6 C7 C6 113.9(4) . 23_545 ?
C6 C7 H7A 108.8 . . ?
C6 C7 H7A 108.8 23_545 . ?
C6 C7 H7B 108.8 . . ?
C6 C7 H7B 108.8 23_545 . ?
H7A C7 H7B 107.7 . . ?
C6 C8 H8A 109.5 . . ?
C6 C8 H8B 109.5 . . ?
H8A C8 H8B 109.5 . . ?
C6 C8 H8C 109.5 . . ?
H8A C8 H8C 109.5 . . ?
H8B C8 H8C 109.5 . . ?
C5 OW1 O4 52.6(7) . . ?
OW3 OW3 OW3 119.68(13) 18 17 ?

loop_
_geom_bond_atom_site_label_1
_geom_bond_atom_site_label_2
_geom_bond_distance
_geom_bond_site_symmetry_2
_geom_bond_publ_flag
Co1 O3 2.079(3) 6 ?
Co1 O3 2.079(3) . ?
Co1 O3 2.079(3) 5 ?
Co1 O1 2.120(3) 5 ?
Co1 O1 2.120(3) 6 ?
Co1 O1 2.120(3) . ?
Co2 O2 2.035(3) 21_554 ?
Co2 O2 2.035(3) 6 ?
Co2 O3 2.110(3) 5 ?
Co2 O3 2.110(3) 15_554 ?
Co2 O1 2.126(3) 24_554 ?
Co2 O1 2.126(3) . ?
O1 C1 1.276(5) . ?
O2 C1 1.250(5) . ?
O2 Co2 2.035(3) 5 ?
O3 C5 1.228(10) . ?
O3 Co2 2.110(3) 6 ?
O4 C5 1.234(13) . ?
O4 OW1 1.436(11) . ?
C1 C2 1.505(6) . ?
C2 C4 1.535(11) . ?
C2 C3 1.543(6) . ?
C2 H2 0.9800 . ?
C3 C2 1.543(6) 24_554 ?
C3 H3A 0.9700 . ?
C3 H3B 0.9700 . ?
C4 H4A 0.9600 . ?
C4 H4B 0.9600 . ?
C4 H4C 0.9600 . ?
C5 OW1 1.341(16) . ?
C5 C6 1.537(13) . ?
C6 C8 1.4212 . ?
C6 C7 1.5721 . ?
C6 H6 0.9800 . ?
C7 C6 1.572(15) 23_545 ?
C7 H7A 0.9700 . ?
C7 H7B 0.9700 . ?
C8 H8A 0.9600 . ?
C8 H8B 0.9600 . ?
C8 H8C 0.9600 . ?
OW3 OW3 1.035(18) 18 ?
OW3 OW3 1.243(17) 17 ?
